data_2210227
loop_
_publ_author_name
'G. Senthil Kumar'
'K. Chinnakali'
'M. Poornachandran'
'R. Raghunathan'
'Hoong-Kun Fun'

_publ_section_title 2-(4-Methylphenyl)-5-(phenylsulfonyl)perhydro-1,3-thiazolo[3,4-<i>a</i>]pyrrolo[4,5-<i>c</i>]pyrrole
_journal_coeditor_code FL2045
_journal_issue 9
_journal_name_full 'Acta Crystallographica Section E'
_journal_page_first o3802
_journal_page_last o3804
_journal_paper_doi 10.1107/S1600536806031060
_journal_volume 62
_journal_year 2006
_chemical_formula_iupac 'C21 H24 N2 O2 S2'
_chemical_formula_moiety 'C21 H24 N2 O2 S2'
_chemical_formula_sum 'C21 H24 N2 O2 S2'
_chemical_formula_weight 400.54
_chemical_name_systematic
;
2-(4-Methylphenyl)-5-(phenylsulfonyl)perhydro-1,3-thiazolo[3,4-
a]pyrrolo[4,5-c]pyrrole
;
_space_group_IT_number 2
_symmetry_cell_setting triclinic
_symmetry_space_group_name_Hall '-P 1'
_symmetry_space_group_name_H-M 'P -1'
_atom_sites_solution_hydrogens geom
_atom_sites_solution_primary direct
_atom_sites_solution_secondary difmap
_audit_creation_method SHELXL97
_cell_angle_alpha 88.3110(10)
_cell_angle_beta 72.5550(10)
_cell_angle_gamma 83.7610(10)
_cell_formula_units_Z 2
_cell_length_a 8.96720(10)
_cell_length_b 10.40400(10)
_cell_length_c 10.67940(10)
_cell_measurement_reflns_used 8023
_cell_measurement_temperature 100(2)
_cell_measurement_theta_max 40.93
_cell_measurement_theta_min 2.81
_cell_volume 944.871(17)
_computing_cell_refinement APEX2
_computing_data_collection 'APEX2 (Bruker, 2005)'
_computing_data_reduction 'SAINT (Bruker, 2005)'
_computing_molecular_graphics SHELXTL
_computing_publication_material 'SHELXTL and PLATON (Spek, 2003)'
_computing_structure_refinement SHELXTL
_computing_structure_solution 'SHELXTL (Sheldrick, 1998)'
_diffrn_ambient_temperature 100(2)
_diffrn_detector_area_resol_mean 8.33
_diffrn_measured_fraction_theta_full 0.994
_diffrn_measured_fraction_theta_max 0.994
_diffrn_measurement_device_type 'Bruker SMART APEXII CCD area-detector'
_diffrn_measurement_method \w
_diffrn_radiation_monochromator graphite
_diffrn_radiation_source 'fine-focus sealed tube'
_diffrn_radiation_type MoK\a
_diffrn_radiation_wavelength 0.71073
_diffrn_reflns_av_R_equivalents 0.0191
_diffrn_reflns_av_sigmaI/netI 0.0215
_diffrn_reflns_limit_h_max 14
_diffrn_reflns_limit_h_min -14
_diffrn_reflns_limit_k_max 16
_diffrn_reflns_limit_k_min -16
_diffrn_reflns_limit_l_max 17
_diffrn_reflns_limit_l_min -17
_diffrn_reflns_number 23928
_diffrn_reflns_theta_full 35.00
_diffrn_reflns_theta_max 35.00
_diffrn_reflns_theta_min 2.62
_diffrn_standards_number 0
_exptl_absorpt_coefficient_mu 0.302
_exptl_absorpt_correction_T_max 0.8813
_exptl_absorpt_correction_T_min 0.7816
_exptl_absorpt_correction_type multi-scan
_exptl_absorpt_process_details '(SADABS; Bruker, 2005)'
_exptl_crystal_colour colourless
_exptl_crystal_density_diffrn 1.408
_exptl_crystal_density_method 'not measured'
_exptl_crystal_description Block
_exptl_crystal_F_000 424
_exptl_crystal_size_max 0.69
_exptl_crystal_size_mid 0.63
_exptl_crystal_size_min 0.43
_refine_diff_density_max 0.517
_refine_diff_density_min -0.429
_refine_ls_extinction_method none
_refine_ls_goodness_of_fit_ref 1.042
_refine_ls_hydrogen_treatment constr
_refine_ls_matrix_type full
_refine_ls_number_parameters 245
_refine_ls_number_reflns 8275
_refine_ls_number_restraints 0
_refine_ls_restrained_S_all 1.042
_refine_ls_R_factor_all 0.0349
_refine_ls_R_factor_gt 0.0311
_refine_ls_shift/su_max 0.001
_refine_ls_shift/su_mean 0.000
_refine_ls_structure_factor_coef Fsqd
_refine_ls_weighting_details 'calc w = 1/[\s^2^(Fo^2^)+(0.0473P)^2^+0.2769P] where P=(Fo^2^+2Fc^2^)/3'
_refine_ls_weighting_scheme calc
_refine_ls_wR_factor_gt 0.0882
_refine_ls_wR_factor_ref 0.0909
_reflns_number_gt 7477
_reflns_number_total 8275
_reflns_threshold_expression I>2\s(I)
_cod_data_source_file fl2045.cif
_cod_data_source_block I
_cod_original_cell_volume 944.871(16)
_cod_database_code 2210227
_cod_database_fobs_code 2210227

loop_
_symmetry_equiv_pos_as_xyz
'x, y, z'
'-x, -y, -z'

loop_
_atom_site_type_symbol
_atom_site_label
_atom_site_fract_x
_atom_site_fract_y
_atom_site_fract_z
_atom_site_U_iso_or_equiv
_atom_site_adp_type
_atom_site_calc_flag
_atom_site_refinement_flags
_atom_site_occupancy
S S1 0.63394(3) -0.03156(2) 0.285620(19) 0.01952(5) Uani d . 1
S S2 0.02279(2) 0.433074(19) 0.284891(18) 0.01423(4) Uani d . 1
O O1 -0.00373(8) 0.56638(6) 0.32439(6) 0.02027(12) Uani d . 1
O O2 -0.10658(7) 0.35609(7) 0.31051(7) 0.02208(12) Uani d . 1
N N1 0.14375(8) 0.36155(6) 0.35707(6) 0.01376(11) Uani d . 1
N N2 0.48516(7) 0.19893(6) 0.26025(6) 0.01207(10) Uani d . 1
C C1 0.26927(9) 0.42780(7) 0.38125(7) 0.01421(12) Uani d . 1
H H1A 0.2256 0.5033 0.4401 0.017 Uiso calc R 1
H H1B 0.3419 0.4565 0.2982 0.017 Uiso calc R 1
C C2 0.35146(9) 0.32172(7) 0.44716(7) 0.01373(12) Uani d . 1
H H2 0.2962 0.3162 0.5433 0.016 Uiso calc R 1
C C3 0.34258(8) 0.19897(7) 0.37383(7) 0.01277(11) Uani d . 1
H H3 0.3445 0.1196 0.4286 0.015 Uiso calc R 1
C C4 0.19240(9) 0.22157(7) 0.33319(7) 0.01426(12) Uani d . 1
H H4A 0.2133 0.1998 0.2395 0.017 Uiso calc R 1
H H4B 0.1107 0.1693 0.3872 0.017 Uiso calc R 1
C C5 0.52855(9) 0.33236(8) 0.42032(8) 0.01639(13) Uani d . 1
H H5A 0.5552 0.4196 0.3878 0.020 Uiso calc R 1
H H5B 0.5601 0.3147 0.5009 0.020 Uiso calc R 1
C C6 0.61007(8) 0.22874(7) 0.31459(7) 0.01372(12) Uani d . 1
H H6 0.6972 0.2642 0.2447 0.016 Uiso calc R 1
C C7 0.67242(10) 0.10293(8) 0.37237(8) 0.01913(14) Uani d . 1
H H7A 0.6178 0.0975 0.4675 0.023 Uiso calc R 1
H H7B 0.7866 0.1015 0.3597 0.023 Uiso calc R 1
C C8 0.53380(9) 0.07889(7) 0.18744(7) 0.01401(12) Uani d . 1
H H8 0.4373 0.0409 0.1840 0.017 Uiso calc R 1
C C9 0.63425(9) 0.10008(7) 0.04709(7) 0.01372(12) Uani d . 1
C C10 0.78370(10) 0.03672(9) -0.00837(8) 0.01935(14) Uani d . 1
H H10 0.8303 -0.0204 0.0437 0.023 Uiso calc R 1
C C11 0.86590(10) 0.05634(9) -0.14007(8) 0.02116(15) Uani d . 1
H H11 0.9684 0.0131 -0.1757 0.025 Uiso calc R 1
C C12 0.80089(10) 0.13769(8) -0.21987(7) 0.01772(14) Uani d . 1
C C13 0.65061(10) 0.20115(8) -0.16353(8) 0.01755(13) Uani d . 1
H H13 0.6036 0.2575 -0.2159 0.021 Uiso calc R 1
C C14 0.56865(9) 0.18329(8) -0.03232(7) 0.01584(12) Uani d . 1
H H14 0.4671 0.2280 0.0038 0.019 Uiso calc R 1
C C15 0.12062(9) 0.42454(7) 0.11467(7) 0.01424(12) Uani d . 1
C C16 0.08860(10) 0.33158(8) 0.03785(8) 0.01768(13) Uani d . 1
H H16 0.0124 0.2738 0.0759 0.021 Uiso calc R 1
C C17 0.17007(12) 0.32463(9) -0.09568(8) 0.02177(16) Uani d . 1
H H17 0.1484 0.2626 -0.1496 0.026 Uiso calc R 1
C C18 0.28294(11) 0.40844(9) -0.14991(8) 0.02224(16) Uani d . 1
H H18 0.3389 0.4026 -0.2408 0.027 Uiso calc R 1
C C19 0.31497(10) 0.50087(9) -0.07258(8) 0.02081(15) Uani d . 1
H H19 0.3926 0.5575 -0.1105 0.025 Uiso calc R 1
C C20 0.23279(10) 0.50995(8) 0.06055(8) 0.01756(13) Uani d . 1
H H20 0.2528 0.5734 0.1139 0.021 Uiso calc R 1
C C21 0.88898(12) 0.15497(10) -0.36255(8) 0.02512(17) Uani d . 1
H H21A 1.0015 0.1534 -0.3728 0.038 Uiso calc R 1
H H21B 0.8507 0.2381 -0.3934 0.038 Uiso calc R 1
H H21C 0.8720 0.0847 -0.4142 0.038 Uiso calc R 1

loop_
_atom_site_aniso_label
_atom_site_aniso_U_11
_atom_site_aniso_U_22
_atom_site_aniso_U_33
_atom_site_aniso_U_12
_atom_site_aniso_U_13
_atom_site_aniso_U_23
S1 0.02571(10) 0.01434(8) 0.01500(8) 0.00316(7) -0.00273(7) 0.00127(6)
S2 0.01041(7) 0.01847(9) 0.01286(7) 0.00014(6) -0.00246(5) -0.00152(6)
O1 0.0207(3) 0.0199(3) 0.0182(3) 0.0061(2) -0.0052(2) -0.0052(2)
O2 0.0125(2) 0.0329(3) 0.0214(3) -0.0069(2) -0.0046(2) 0.0027(2)
N1 0.0123(2) 0.0149(3) 0.0142(2) -0.0011(2) -0.0043(2) -0.0013(2)
N2 0.0112(2) 0.0130(2) 0.0109(2) -0.00136(19) -0.00131(19) -0.00158(19)
C1 0.0129(3) 0.0151(3) 0.0147(3) -0.0015(2) -0.0040(2) -0.0021(2)
C2 0.0129(3) 0.0166(3) 0.0111(3) -0.0004(2) -0.0029(2) -0.0021(2)
C3 0.0120(3) 0.0142(3) 0.0109(2) -0.0016(2) -0.0013(2) 0.0002(2)
C4 0.0127(3) 0.0144(3) 0.0153(3) -0.0031(2) -0.0028(2) -0.0002(2)
C5 0.0141(3) 0.0192(3) 0.0166(3) -0.0002(2) -0.0058(2) -0.0051(2)
C6 0.0113(3) 0.0160(3) 0.0135(3) -0.0006(2) -0.0033(2) -0.0010(2)
C7 0.0191(3) 0.0206(3) 0.0173(3) 0.0027(3) -0.0065(3) 0.0002(3)
C8 0.0157(3) 0.0124(3) 0.0122(3) -0.0009(2) -0.0017(2) -0.0010(2)
C9 0.0143(3) 0.0139(3) 0.0118(3) -0.0017(2) -0.0018(2) -0.0018(2)
C10 0.0167(3) 0.0232(4) 0.0148(3) 0.0027(3) -0.0014(2) -0.0003(3)
C11 0.0168(3) 0.0266(4) 0.0157(3) 0.0007(3) 0.0009(3) -0.0020(3)
C12 0.0209(3) 0.0180(3) 0.0127(3) -0.0064(3) -0.0009(2) -0.0021(2)
C13 0.0221(3) 0.0165(3) 0.0136(3) -0.0033(3) -0.0043(3) 0.0003(2)
C14 0.0167(3) 0.0157(3) 0.0141(3) -0.0008(2) -0.0032(2) -0.0008(2)
C15 0.0137(3) 0.0159(3) 0.0128(3) 0.0000(2) -0.0041(2) -0.0007(2)
C16 0.0213(3) 0.0161(3) 0.0168(3) -0.0007(3) -0.0079(3) -0.0018(2)
C17 0.0294(4) 0.0200(3) 0.0163(3) 0.0046(3) -0.0095(3) -0.0042(3)
C18 0.0241(4) 0.0258(4) 0.0134(3) 0.0068(3) -0.0036(3) 0.0002(3)
C19 0.0181(3) 0.0253(4) 0.0166(3) -0.0006(3) -0.0026(3) 0.0047(3)
C20 0.0170(3) 0.0191(3) 0.0162(3) -0.0027(3) -0.0043(2) 0.0010(2)
C21 0.0316(4) 0.0264(4) 0.0133(3) -0.0083(4) 0.0013(3) -0.0015(3)

loop_
_atom_type_symbol
_atom_type_description
_atom_type_scat_dispersion_real
_atom_type_scat_dispersion_imag
_atom_type_scat_source
C C 0.0033 0.0016 'International Tables Vol C Tables 4.2.6.8 and 6.1.1.4'
H H 0.0000 0.0000 'International Tables Vol C Tables 4.2.6.8 and 6.1.1.4'
N N 0.0061 0.0033 'International Tables Vol C Tables 4.2.6.8 and 6.1.1.4'
O O 0.0106 0.0060 'International Tables Vol C Tables 4.2.6.8 and 6.1.1.4'
S S 0.1246 0.1234 'International Tables Vol C Tables 4.2.6.8 and 6.1.1.4'

loop_
_geom_angle_atom_site_label_1
_geom_angle_atom_site_label_2
_geom_angle_atom_site_label_3
_geom_angle
C7 S1 C8 92.30(4)
O1 S2 O2 120.27(4)
O1 S2 N1 106.97(4)
O2 S2 N1 106.39(4)
O1 S2 C15 108.37(4)
O2 S2 C15 107.51(4)
N1 S2 C15 106.59(3)
C1 N1 C4 111.35(6)
C1 N1 S2 121.74(5)
C4 N1 S2 118.52(5)
C8 N2 C6 109.25(6)
C8 N2 C3 115.43(6)
C6 N2 C3 105.37(5)
N1 C1 C2 102.08(6)
N1 C1 H1A 111.4
C2 C1 H1A 111.4
N1 C1 H1B 111.4
C2 C1 H1B 111.4
H1A C1 H1B 109.2
C1 C2 C3 102.64(6)
C1 C2 C5 113.66(6)
C3 C2 C5 105.20(6)
C1 C2 H2 111.6
C3 C2 H2 111.6
C5 C2 H2 111.6
N2 C3 C4 112.10(6)
N2 C3 C2 101.32(6)
C4 C3 C2 106.54(6)
N2 C3 H3 112.1
C4 C3 H3 112.1
C2 C3 H3 112.1
N1 C4 C3 103.60(6)
N1 C4 H4A 111.0
C3 C4 H4A 111.0
N1 C4 H4B 111.0
C3 C4 H4B 111.0
H4A C4 H4B 109.0
C6 C5 C2 104.44(6)
C6 C5 H5A 110.9
C2 C5 H5A 110.9
C6 C5 H5B 110.9
C2 C5 H5B 110.9
H5A C5 H5B 108.9
N2 C6 C5 104.25(6)
N2 C6 C7 108.54(6)
C5 C6 C7 112.71(6)
N2 C6 H6 110.4
C5 C6 H6 110.4
C7 C6 H6 110.4
C6 C7 S1 106.94(5)
C6 C7 H7A 110.3
S1 C7 H7A 110.3
C6 C7 H7B 110.3
S1 C7 H7B 110.3
H7A C7 H7B 108.6
N2 C8 C9 111.73(6)
N2 C8 S1 106.13(5)
C9 C8 S1 114.25(5)
N2 C8 H8 108.2
C9 C8 H8 108.2
S1 C8 H8 108.2
C10 C9 C14 118.29(7)
C10 C9 C8 123.83(7)
C14 C9 C8 117.79(6)
C9 C10 C11 120.60(8)
C9 C10 H10 119.7
C11 C10 H10 119.7
C12 C11 C10 121.44(8)
C12 C11 H11 119.3
C10 C11 H11 119.3
C11 C12 C13 117.69(7)
C11 C12 C21 120.84(8)
C13 C12 C21 121.46(8)
C14 C13 C12 121.28(8)
C14 C13 H13 119.4
C12 C13 H13 119.4
C13 C14 C9 120.69(7)
C13 C14 H14 119.7
C9 C14 H14 119.7
C16 C15 C20 121.29(7)
C16 C15 S2 120.03(6)
C20 C15 S2 118.66(6)
C15 C16 C17 119.00(8)
C15 C16 H16 120.5
C17 C16 H16 120.5
C18 C17 C16 120.01(8)
C18 C17 H17 120.0
C16 C17 H17 120.0
C17 C18 C19 120.76(8)
C17 C18 H18 119.6
C19 C18 H18 119.6
C20 C19 C18 119.76(8)
C20 C19 H19 120.1
C18 C19 H19 120.1
C19 C20 C15 119.17(8)
C19 C20 H20 120.4
C15 C20 H20 120.4
C12 C21 H21A 109.5
C12 C21 H21B 109.5
H21A C21 H21B 109.5
C12 C21 H21C 109.5
H21A C21 H21C 109.5
H21B C21 H21C 109.5

loop_
_geom_bond_atom_site_label_1
_geom_bond_atom_site_label_2
_geom_bond_distance
S1 C7 1.8189(9)
S1 C8 1.8697(8)
S2 O1 1.4355(7)
S2 O2 1.4356(7)
S2 N1 1.6176(7)
S2 C15 1.7659(7)
N1 C1 1.4704(10)
N1 C4 1.4811(10)
N2 C8 1.4457(9)
N2 C6 1.4709(10)
N2 C3 1.4751(9)
C1 C2 1.5314(11)
C1 H1A 0.99
C1 H1B 0.99
C2 C3 1.5392(10)
C2 C5 1.5425(11)
C2 H2 1.00
C3 C4 1.5273(10)
C3 H3 1.00
C4 H4A 0.99
C4 H4B 0.99
C5 C6 1.5418(10)
C5 H5A 0.99
C5 H5B 0.99
C6 C7 1.5514(11)
C6 H6 1.00
C7 H7A 0.99
C7 H7B 0.99
C8 C9 1.5234(10)
C8 H8 1.00
C9 C10 1.3916(11)
C9 C14 1.3999(11)
C10 C11 1.3991(12)
C10 H10 0.95
C11 C12 1.3894(13)
C11 H11 0.95
C12 C13 1.3992(12)
C12 C21 1.5070(12)
C13 C14 1.3910(11)
C13 H13 0.95
C14 H14 0.95
C15 C16 1.3926(11)
C15 C20 1.3967(11)
C16 C17 1.3937(12)
C16 H16 0.95
C17 C18 1.3895(14)
C17 H17 0.95
C18 C19 1.3922(13)
C18 H18 0.95
C19 C20 1.3921(12)
C19 H19 0.95
C20 H20 0.95
C21 H21A 0.98
C21 H21B 0.98
C21 H21C 0.98

loop_
_geom_hbond_atom_site_label_D
_geom_hbond_atom_site_label_H
_geom_hbond_atom_site_label_A
_geom_hbond_site_symmetry_A
_geom_hbond_distance_DH
_geom_hbond_distance_HA
_geom_hbond_distance_DA
_geom_hbond_angle_DHA
C10 H10 S1 . 0.95 2.66 3.1166(8) 110
C16 H16 O2 . 0.95 2.54 2.9152(11) 103
C14 H14 Cg1 . 0.95 2.98 3.8372(9) 152
C6 H6 O2 1_655 1.00 2.38 2.9791(10) 118
C8 H8 Cg2 2_655 1.00 2.69 3.6178(9) 154

loop_
_geom_torsion_atom_site_label_1
_geom_torsion_atom_site_label_2
_geom_torsion_atom_site_label_3
_geom_torsion_atom_site_label_4
_geom_torsion
O1 S2 N1 C1 -34.42(7)
O2 S2 N1 C1 -164.15(6)
C15 S2 N1 C1 81.34(6)
O1 S2 N1 C4 -179.84(5)
O2 S2 N1 C4 50.44(6)
C15 S2 N1 C4 -64.07(6)
C4 N1 C1 C2 -31.20(7)
S2 N1 C1 C2 -178.82(5)
N1 C1 C2 C3 36.58(7)
N1 C1 C2 C5 149.64(6)
C8 N2 C3 C4 -81.44(8)
C6 N2 C3 C4 157.94(6)
C8 N2 C3 C2 165.31(6)
C6 N2 C3 C2 44.70(7)
C1 C2 C3 N2 86.81(6)
C5 C2 C3 N2 -32.35(7)
C1 C2 C3 C4 -30.56(7)
C5 C2 C3 C4 -149.72(6)
C1 N1 C4 C3 12.11(8)
S2 N1 C4 C3 160.89(5)
N2 C3 C4 N1 -97.82(7)
C2 C3 C4 N1 12.16(7)
C1 C2 C5 C6 -102.20(7)
C3 C2 C5 C6 9.31(8)
C8 N2 C6 C5 -163.96(6)
C3 N2 C6 C5 -39.37(7)
C8 N2 C6 C7 -43.61(8)
C3 N2 C6 C7 80.98(7)
C2 C5 C6 N2 17.40(8)
C2 C5 C6 C7 -100.11(7)
N2 C6 C7 S1 25.42(7)
C5 C6 C7 S1 140.37(6)
C8 S1 C7 C6 -2.37(6)
C6 N2 C8 C9 -84.70(7)
C3 N2 C8 C9 156.82(6)
C6 N2 C8 S1 40.44(7)
C3 N2 C8 S1 -78.05(6)
C7 S1 C8 N2 -21.24(5)
C7 S1 C8 C9 102.33(6)
N2 C8 C9 C10 124.87(8)
S1 C8 C9 C10 4.38(10)
N2 C8 C9 C14 -58.50(9)
S1 C8 C9 C14 -178.99(6)
C14 C9 C10 C11 0.18(12)
C8 C9 C10 C11 176.80(8)
C9 C10 C11 C12 -0.89(14)
C10 C11 C12 C13 0.88(13)
C10 C11 C12 C21 -178.26(8)
C11 C12 C13 C14 -0.19(12)
C21 C12 C13 C14 178.93(8)
C12 C13 C14 C9 -0.49(12)
C10 C9 C14 C13 0.49(12)
C8 C9 C14 C13 -176.33(7)
O1 S2 C15 C16 -145.01(7)
O2 S2 C15 C16 -13.58(8)
N1 S2 C15 C16 100.17(7)
O1 S2 C15 C20 36.80(7)
O2 S2 C15 C20 168.23(6)
N1 S2 C15 C20 -78.02(7)
C20 C15 C16 C17 -0.29(12)
S2 C15 C16 C17 -178.44(6)
C15 C16 C17 C18 0.93(13)
C16 C17 C18 C19 -0.69(13)
C17 C18 C19 C20 -0.21(13)
C18 C19 C20 C15 0.84(13)
C16 C15 C20 C19 -0.60(12)
S2 C15 C20 C19 177.57(6)
